data_4074767
loop_
_publ_author_name
'Reger, Daniel L.'
'Watson, Russell P.'
'Smith, Mark D.'
'Pellechia, Perry J.'

_publ_section_title
;
 Controlling the Addition of Metal Centers to a Bis(pyrazolyl)methane
 Starburst Ligand:&#x00A0; Direct Routes to Mono-, Bi-, and Trimetallic
 Rhenium(I) Complexes
;
_journal_issue 3
_journal_name_full Organometallics
_journal_page_first 743
_journal_paper_doi 10.1021/om0508684
_journal_volume 25
_journal_year 2006
_chemical_absolute_configuration ad
_chemical_formula_moiety 'C36 H24 Br3 N12 O9 Re3, 7(C2 H3 N)'
_chemical_formula_sum 'C50 H45 Br3 N19 O9 Re3'
_chemical_formula_weight 1854.38
_chemical_name_systematic
; 
 ? 
;
_space_group_IT_number 19
_symmetry_cell_setting orthorhombic
_symmetry_space_group_name_Hall 'P 2ac 2ab'
_symmetry_space_group_name_H-M 'P 21 21 21'
_atom_sites_solution_hydrogens geom
_atom_sites_solution_primary direct
_atom_sites_solution_secondary difmap
_audit_creation_method SHELXL-97
_cell_angle_alpha 90.00
_cell_angle_beta 90.00
_cell_angle_gamma 90.00
_cell_formula_units_Z 4
_cell_length_a 14.1204(8)
_cell_length_b 18.5671(11)
_cell_length_c 24.4197(14)
_cell_measurement_reflns_used 9965
_cell_measurement_temperature 150(1)
_cell_measurement_theta_max 26.380
_cell_measurement_theta_min 2.463
_cell_volume 6402.2(6)
_computing_cell_refinement 'SAINT+ NT V6.22 (Bruker, 2001)'
_computing_data_collection 'SMART NT V5.625 (Bruker, 1998)'
_computing_data_reduction 'SAINT+ NT V6.22'
_computing_molecular_graphics 'SHELXTL V6.1 (Sheldrick, 2000)'
_computing_publication_material 'SHELXTL V6.1'
_computing_structure_refinement 'SHELXL-97 (Sheldrick, 1997)'
_computing_structure_solution 'SHELXS-97 (Sheldrick, 1990)'
_diffrn_ambient_temperature 150(1)
_diffrn_measured_fraction_theta_full 0.996
_diffrn_measured_fraction_theta_max 0.996
_diffrn_measurement_device_type 'Bruker SMART APEX CCD diffractometer'
_diffrn_measurement_method 'omega scans'
_diffrn_radiation_monochromator graphite
_diffrn_radiation_source 'fine-focus sealed tube'
_diffrn_radiation_type MoK\a
_diffrn_radiation_wavelength 0.71073
_diffrn_reflns_av_R_equivalents 0.0425
_diffrn_reflns_av_sigmaI/netI 0.0336
_diffrn_reflns_limit_h_max 17
_diffrn_reflns_limit_h_min -15
_diffrn_reflns_limit_k_max 23
_diffrn_reflns_limit_k_min -23
_diffrn_reflns_limit_l_max 30
_diffrn_reflns_limit_l_min -30
_diffrn_reflns_number 58085
_diffrn_reflns_theta_full 26.44
_diffrn_reflns_theta_max 26.44
_diffrn_reflns_theta_min 1.38
_diffrn_standards_decay_% none
_exptl_absorpt_coefficient_mu 7.595
_exptl_absorpt_correction_T_max 1.0000
_exptl_absorpt_correction_T_min 0.3835
_exptl_absorpt_correction_type multi-scan
_exptl_absorpt_process_details '(SADABS, Bruker, 2001)'
_exptl_crystal_colour colorless
_exptl_crystal_density_diffrn 1.924
_exptl_crystal_density_method 'not measured'
_exptl_crystal_description prism
_exptl_crystal_F_000 3520
_exptl_crystal_size_max 0.48
_exptl_crystal_size_mid 0.34
_exptl_crystal_size_min 0.30
_refine_diff_density_max 1.364
_refine_diff_density_min -0.596
_refine_diff_density_rms 0.110
_refine_ls_abs_structure_details 'Flack H D (1983), Acta Cryst. A39, 876-881'
_refine_ls_abs_structure_Flack -0.011(5)
_refine_ls_extinction_method none
_refine_ls_goodness_of_fit_ref 1.062
_refine_ls_hydrogen_treatment constr
_refine_ls_matrix_type full
_refine_ls_number_parameters 764
_refine_ls_number_reflns 13144
_refine_ls_number_restraints 0
_refine_ls_restrained_S_all 1.062
_refine_ls_R_factor_all 0.0249
_refine_ls_R_factor_gt 0.0234
_refine_ls_shift/su_max 0.003
_refine_ls_shift/su_mean 0.000
_refine_ls_structure_factor_coef Fsqd
_refine_ls_weighting_details 'calc w=1/[\s^2^(Fo^2^)+(0.0281P)^2^+2.1709P] where P=(Fo^2^+2Fc^2^)/3'
_refine_ls_weighting_scheme calc
_refine_ls_wR_factor_gt 0.0551
_refine_ls_wR_factor_ref 0.0556
_reflns_number_gt 12699
_reflns_number_total 13144
_reflns_threshold_expression >2sigma(I)
_cod_data_source_file om0508684si20051007_114323.cif
_cod_data_source_block 4rw720as
_cod_depositor_comments
;
The following automatic conversions were performed:

'_symmetry_cell_setting' value 'Orthorhombic' changed to
'orthorhombic' according to
/home/saulius/struct/CIF-dictionaries/cif_core.dic dictionary named
'cif_core.dic' version 2.4.1 from 2010-06-29.

Automatic conversion script
Id: cif_fix_values 1715 2011-07-08 13:25:40Z adriana 
;
_cod_database_code 4074767

loop_
_symmetry_equiv_pos_as_xyz
'x, y, z'
'-x+1/2, -y, z+1/2'
'-x, y+1/2, -z+1/2'
'x+1/2, -y+1/2, -z'

loop_
_atom_site_label
_atom_site_type_symbol
_atom_site_fract_x
_atom_site_fract_y
_atom_site_fract_z
_atom_site_U_iso_or_equiv
_atom_site_adp_type
_atom_site_occupancy
_atom_site_symmetry_multiplicity
_atom_site_calc_flag
_atom_site_refinement_flags
Re1 Re 0.595696(14) 0.662440(10) 0.438773(7) 0.02474(5) Uani 1 1 d .
Re2 Re 0.849144(14) 0.453246(10) 0.664040(7) 0.02233(5) Uani 1 1 d .
Re3 Re 0.383741(14) 0.300632(10) 0.615616(7) 0.02303(5) Uani 1 1 d .
Br1 Br 0.55339(4) 0.79578(3) 0.46704(2) 0.03448(12) Uani 1 1 d .
Br2 Br 1.02156(4) 0.40134(3) 0.65672(2) 0.03266(11) Uani 1 1 d .
Br3 Br 0.23886(4) 0.21844(3) 0.588058(18) 0.02768(11) Uani 1 1 d .
C1 C 0.5431(3) 0.6024(2) 0.56953(17) 0.0199(9) Uani 1 1 d .
H1 H 0.5246 0.5989 0.6090 0.024 Uiso 1 1 calc R
C2 C 0.7693(3) 0.3945(2) 0.53360(17) 0.0186(9) Uani 1 1 d .
H2 H 0.7740 0.3693 0.4975 0.022 Uiso 1 1 calc R
C3 C 0.4287(3) 0.3695(2) 0.48694(18) 0.0220(9) Uani 1 1 d .
H3 H 0.4286 0.3816 0.4470 0.026 Uiso 1 1 calc R
C4 C 0.5642(3) 0.5259(2) 0.54939(16) 0.0182(9) Uani 1 1 d .
C5 C 0.6548(3) 0.4984(2) 0.55111(16) 0.0201(9) Uani 1 1 d .
H5 H 0.7057 0.5277 0.5635 0.024 Uiso 1 1 calc R
C6 C 0.6718(3) 0.4284(2) 0.53484(17) 0.0185(9) Uani 1 1 d .
C7 C 0.5981(3) 0.3863(2) 0.51526(16) 0.0202(9) Uani 1 1 d .
H7 H 0.6102 0.3385 0.5033 0.024 Uiso 1 1 calc R
C8 C 0.5067(3) 0.4138(2) 0.51312(17) 0.0193(9) Uani 1 1 d .
C9 C 0.4897(3) 0.4835(2) 0.53110(17) 0.0199(9) Uani 1 1 d .
H9 H 0.4271 0.5022 0.5309 0.024 Uiso 1 1 calc R
C11 C 0.6858(4) 0.6635(2) 0.60840(19) 0.0282(10) Uani 1 1 d .
H11 H 0.6722 0.6584 0.6463 0.034 Uiso 1 1 calc R
C12 C 0.7687(4) 0.6882(3) 0.5863(2) 0.0330(12) Uani 1 1 d .
H12 H 0.8236 0.7039 0.6054 0.040 Uiso 1 1 calc R
C13 C 0.7554(4) 0.6855(3) 0.5297(2) 0.0306(11) Uani 1 1 d .
H13 H 0.8017 0.6996 0.5035 0.037 Uiso 1 1 calc R
C21 C 0.3740(4) 0.6379(3) 0.5591(2) 0.0312(11) Uani 1 1 d .
H21 H 0.3544 0.6346 0.5963 0.037 Uiso 1 1 calc R
C22 C 0.3165(4) 0.6477(3) 0.5150(2) 0.0344(12) Uani 1 1 d .
H22 H 0.2495 0.6528 0.5150 0.041 Uiso 1 1 calc R
C23 C 0.3768(4) 0.6485(3) 0.4695(2) 0.0323(11) Uani 1 1 d .
H23 H 0.3564 0.6545 0.4327 0.039 Uiso 1 1 calc R
C31 C 0.8813(4) 0.4768(3) 0.48828(19) 0.0267(10) Uani 1 1 d .
H31 H 0.8701 0.4609 0.4519 0.032 Uiso 1 1 calc R
C32 C 0.9352(4) 0.5342(3) 0.5031(2) 0.0331(12) Uani 1 1 d .
H32 H 0.9699 0.5656 0.4798 0.040 Uiso 1 1 calc R
C33 C 0.9285(4) 0.5368(2) 0.5602(2) 0.0291(10) Uani 1 1 d .
H33 H 0.9595 0.5715 0.5825 0.035 Uiso 1 1 calc R
C41 C 0.7581(3) 0.2684(2) 0.5678(2) 0.0251(10) Uani 1 1 d .
H41 H 0.7392 0.2466 0.5343 0.030 Uiso 1 1 calc R
C42 C 0.7667(4) 0.2348(3) 0.6173(2) 0.0314(11) Uani 1 1 d .
H42 H 0.7558 0.1854 0.6253 0.038 Uiso 1 1 calc R
C43 C 0.7948(4) 0.2887(3) 0.6539(2) 0.0314(11) Uani 1 1 d .
H43 H 0.8069 0.2811 0.6917 0.038 Uiso 1 1 calc R
C51 C 0.4845(3) 0.2505(3) 0.4522(2) 0.0293(11) Uani 1 1 d .
H51 H 0.4926 0.2626 0.4147 0.035 Uiso 1 1 calc R
C52 C 0.5085(4) 0.1871(3) 0.4762(2) 0.0331(12) Uani 1 1 d .
H52 H 0.5360 0.1461 0.4591 0.040 Uiso 1 1 calc R
C53 C 0.4842(4) 0.1946(3) 0.5309(2) 0.0313(11) Uani 1 1 d .
H53 H 0.4931 0.1584 0.5579 0.038 Uiso 1 1 calc R
C61 C 0.2709(4) 0.4322(3) 0.4837(2) 0.0325(11) Uani 1 1 d .
H61 H 0.2707 0.4475 0.4465 0.039 Uiso 1 1 calc R
C62 C 0.2061(4) 0.4496(3) 0.5232(2) 0.0354(12) Uani 1 1 d .
H62 H 0.1523 0.4798 0.5190 0.043 Uiso 1 1 calc R
C63 C 0.2343(4) 0.4149(3) 0.5701(2) 0.0344(12) Uani 1 1 d .
H63 H 0.2007 0.4166 0.6038 0.041 Uiso 1 1 calc R
C71 C 0.5268(4) 0.6725(3) 0.3719(2) 0.0386(13) Uani 1 1 d .
C72 C 0.7078(4) 0.6923(3) 0.4006(2) 0.0355(12) Uani 1 1 d .
C73 C 0.6247(4) 0.5652(2) 0.42077(19) 0.0289(11) Uani 1 1 d .
C74 C 0.8376(4) 0.4178(3) 0.73749(18) 0.0320(11) Uani 1 1 d .
C75 C 0.9031(4) 0.5396(3) 0.6930(2) 0.0374(12) Uani 1 1 d .
C76 C 0.7262(4) 0.4946(2) 0.67279(18) 0.0249(10) Uani 1 1 d .
C77 C 0.3230(4) 0.3394(3) 0.67940(19) 0.0341(12) Uani 1 1 d .
C78 C 0.4347(4) 0.2246(3) 0.6588(2) 0.0359(13) Uani 1 1 d .
C79 C 0.4917(4) 0.3570(3) 0.63439(19) 0.0283(11) Uani 1 1 d .
N11 N 0.6698(3) 0.6605(2) 0.51695(15) 0.0249(8) Uani 1 1 d .
N12 N 0.6270(3) 0.64785(19) 0.56666(14) 0.0200(8) Uani 1 1 d .
N21 N 0.4671(3) 0.6398(2) 0.48484(16) 0.0252(8) Uani 1 1 d .
N22 N 0.4642(3) 0.6338(2) 0.54045(15) 0.0240(8) Uani 1 1 d .
N31 N 0.8735(3) 0.4849(2) 0.57906(15) 0.0223(8) Uani 1 1 d .
N32 N 0.8461(3) 0.44638(19) 0.53423(14) 0.0202(7) Uani 1 1 d .
N41 N 0.8022(3) 0.3521(2) 0.62883(14) 0.0226(8) Uani 1 1 d .
N42 N 0.7816(3) 0.3386(2) 0.57501(14) 0.0204(8) Uani 1 1 d .
N51 N 0.4468(3) 0.2592(2) 0.54071(15) 0.0231(8) Uani 1 1 d .
N52 N 0.4471(3) 0.2932(2) 0.49122(15) 0.0225(8) Uani 1 1 d .
N61 N 0.3153(3) 0.3783(2) 0.56240(16) 0.0252(8) Uani 1 1 d .
N62 N 0.3359(3) 0.3884(2) 0.50816(14) 0.0222(8) Uani 1 1 d .
O71 O 0.4848(4) 0.6804(3) 0.33280(19) 0.0686(14) Uani 1 1 d .
O72 O 0.7749(3) 0.7105(3) 0.37812(16) 0.0536(11) Uani 1 1 d .
O73 O 0.6427(3) 0.5073(2) 0.40896(16) 0.0476(11) Uani 1 1 d .
O74 O 0.8300(4) 0.3964(2) 0.78084(15) 0.0532(12) Uani 1 1 d .
O75 O 0.9390(3) 0.5899(3) 0.7101(2) 0.0641(14) Uani 1 1 d .
O76 O 0.6544(3) 0.52161(18) 0.68192(14) 0.0325(8) Uani 1 1 d .
O77 O 0.2907(4) 0.3640(2) 0.71795(17) 0.0576(13) Uani 1 1 d .
O78 O 0.4673(4) 0.1771(2) 0.68298(18) 0.0564(13) Uani 1 1 d .
O79 O 0.5577(3) 0.3873(2) 0.64882(14) 0.0393(9) Uani 1 1 d .
C81 C 0.0589(4) 0.2656(3) 0.2026(2) 0.0401(13) Uani 1 1 d .
C82 C 0.1052(6) 0.2098(4) 0.2346(3) 0.0615(19) Uani 1 1 d .
H82A H 0.0573 0.1797 0.2524 0.092 Uiso 1 1 calc R
H82B H 0.1455 0.2322 0.2625 0.092 Uiso 1 1 calc R
H82C H 0.1443 0.1800 0.2104 0.092 Uiso 1 1 calc R
N81 N 0.0229(4) 0.3088(3) 0.1773(2) 0.0521(14) Uani 1 1 d .
C83 C 0.3138(7) 0.3611(5) 0.2035(4) 0.078(3) Uani 1 1 d .
C84 C 0.3405(6) 0.3969(5) 0.1550(3) 0.075(2) Uani 1 1 d .
H84A H 0.2844 0.4180 0.1377 0.112 Uiso 1 1 calc R
H84B H 0.3698 0.3623 0.1298 0.112 Uiso 1 1 calc R
H84C H 0.3860 0.4351 0.1637 0.112 Uiso 1 1 calc R
N82 N 0.2894(9) 0.3351(5) 0.2434(4) 0.140(5) Uani 1 1 d .
C85 C 0.0971(5) 0.4792(3) 0.1989(3) 0.0471(15) Uani 1 1 d .
C86 C 0.0597(7) 0.4761(5) 0.2531(3) 0.086(3) Uani 1 1 d .
H86A H 0.0103 0.5127 0.2574 0.129 Uiso 1 1 calc R
H86B H 0.1106 0.4851 0.2796 0.129 Uiso 1 1 calc R
H86C H 0.0326 0.4283 0.2597 0.129 Uiso 1 1 calc R
N83 N 0.1247(5) 0.4811(3) 0.1558(2) 0.0626(17) Uani 1 1 d .
C87 C 0.4033(7) 0.4676(5) 0.3304(3) 0.077(3) Uani 1 1 d .
C88 C 0.3755(9) 0.5221(5) 0.2896(3) 0.098(4) Uani 1 1 d .
H88A H 0.4192 0.5202 0.2584 0.147 Uiso 1 1 calc R
H88B H 0.3780 0.5700 0.3063 0.147 Uiso 1 1 calc R
H88C H 0.3110 0.5122 0.2769 0.147 Uiso 1 1 calc R
N84 N 0.4207(7) 0.4258(5) 0.3615(3) 0.116(4) Uani 1 1 d .
C89 C 0.8424(6) 0.4907(4) 0.3353(3) 0.0576(18) Uani 1 1 d .
C90 C 0.7799(6) 0.4397(4) 0.3146(3) 0.0584(19) Uani 1 1 d .
H90A H 0.8091 0.4152 0.2833 0.088 Uiso 1 1 calc R
H90B H 0.7215 0.4636 0.3027 0.088 Uiso 1 1 calc R
H90C H 0.7650 0.4044 0.3431 0.088 Uiso 1 1 calc R
N85 N 0.8954(6) 0.5318(5) 0.3523(3) 0.089(2) Uani 1 1 d .
C91 C 0.1501(7) 0.5933(5) 0.3843(3) 0.076(2) Uani 1 1 d .
C92 C 0.0883(7) 0.6551(4) 0.3747(4) 0.077(2) Uani 1 1 d .
H92A H 0.1168 0.6867 0.3471 0.116 Uiso 1 1 calc R
H92B H 0.0801 0.6819 0.4090 0.116 Uiso 1 1 calc R
H92C H 0.0265 0.6383 0.3617 0.116 Uiso 1 1 calc R
N86 N 0.1985(7) 0.5454(6) 0.3903(3) 0.118(3) Uani 1 1 d .
C93 C 0.3258(7) 0.7817(4) 0.2500(3) 0.064(2) Uani 1 1 d .
C94 C 0.4080(6) 0.7715(4) 0.2185(3) 0.065(2) Uani 1 1 d .
H94A H 0.4045 0.8013 0.1854 0.097 Uiso 1 1 calc R
H94B H 0.4130 0.7207 0.2080 0.097 Uiso 1 1 calc R
H94C H 0.4637 0.7853 0.2400 0.097 Uiso 1 1 calc R
N87 N 0.2568(7) 0.7922(5) 0.2737(3) 0.099(3) Uani 1 1 d .

loop_
_atom_site_aniso_label
_atom_site_aniso_U_11
_atom_site_aniso_U_22
_atom_site_aniso_U_33
_atom_site_aniso_U_23
_atom_site_aniso_U_13
_atom_site_aniso_U_12
Re1 0.02663(11) 0.02342(9) 0.02416(9) 0.00186(7) 0.00201(8) 0.00173(8)
Re2 0.02092(10) 0.02405(9) 0.02202(8) -0.00330(7) -0.00003(7) 0.00122(7)
Re3 0.02749(11) 0.02034(9) 0.02127(8) -0.00024(6) -0.00148(7) -0.00484(7)
Br1 0.0324(3) 0.0212(2) 0.0498(3) 0.0046(2) 0.0014(2) 0.0047(2)
Br2 0.0237(3) 0.0410(3) 0.0333(2) -0.0021(2) -0.0021(2) 0.0077(2)
Br3 0.0295(3) 0.0273(2) 0.0262(2) -0.00209(18) 0.00040(19) -0.00826(19)
C1 0.019(2) 0.022(2) 0.019(2) 0.0012(16) 0.0029(17) 0.0023(18)
C2 0.015(2) 0.018(2) 0.023(2) -0.0012(16) 0.0010(17) 0.0006(17)
C3 0.023(3) 0.020(2) 0.023(2) 0.0022(17) -0.0021(18) -0.0017(18)
C4 0.018(2) 0.018(2) 0.0187(19) -0.0008(15) 0.0009(16) 0.0021(17)
C5 0.018(2) 0.019(2) 0.023(2) 0.0002(16) 0.0019(18) -0.0023(18)
C6 0.016(2) 0.020(2) 0.0200(19) 0.0020(16) 0.0009(16) -0.0003(17)
C7 0.024(3) 0.017(2) 0.0203(19) -0.0001(15) 0.0011(18) -0.0013(18)
C8 0.016(2) 0.022(2) 0.0196(19) 0.0057(17) 0.0009(17) -0.0025(18)
C9 0.013(2) 0.023(2) 0.023(2) 0.0044(17) 0.0007(17) 0.0047(17)
C11 0.035(3) 0.019(2) 0.030(2) -0.0018(19) -0.005(2) -0.001(2)
C12 0.031(3) 0.026(3) 0.042(3) 0.001(2) -0.014(2) -0.003(2)
C13 0.025(3) 0.022(2) 0.045(3) 0.007(2) 0.002(2) 0.000(2)
C21 0.022(3) 0.023(2) 0.048(3) 0.003(2) 0.009(2) 0.0030(19)
C22 0.021(3) 0.026(3) 0.056(3) 0.008(2) 0.002(2) 0.005(2)
C23 0.027(3) 0.026(2) 0.043(3) 0.006(2) -0.010(2) 0.005(2)
C31 0.023(3) 0.030(3) 0.027(2) 0.0027(18) 0.008(2) 0.000(2)
C32 0.033(3) 0.031(3) 0.035(3) 0.009(2) 0.005(2) -0.010(2)
C33 0.030(3) 0.018(2) 0.039(2) -0.0005(19) -0.002(2) -0.003(2)
C41 0.021(3) 0.018(2) 0.037(2) -0.0041(18) 0.002(2) -0.0007(18)
C42 0.029(3) 0.020(2) 0.044(3) 0.006(2) 0.009(2) 0.000(2)
C43 0.029(3) 0.032(3) 0.033(3) 0.005(2) 0.005(2) 0.004(2)
C51 0.016(3) 0.037(3) 0.034(3) -0.015(2) 0.004(2) -0.005(2)
C52 0.025(3) 0.028(3) 0.047(3) -0.015(2) 0.002(2) 0.003(2)
C53 0.029(3) 0.021(2) 0.044(3) -0.002(2) -0.006(2) 0.004(2)
C61 0.024(3) 0.027(3) 0.046(3) 0.005(2) -0.010(2) 0.000(2)
C62 0.019(3) 0.030(3) 0.057(3) 0.006(2) 0.000(2) 0.006(2)
C63 0.022(3) 0.031(3) 0.050(3) -0.004(2) 0.010(2) 0.005(2)
C71 0.039(3) 0.050(3) 0.027(3) -0.002(2) -0.008(2) 0.001(3)
C72 0.034(3) 0.040(3) 0.033(3) 0.005(2) 0.009(2) -0.007(2)
C73 0.030(3) 0.021(2) 0.036(2) -0.0043(18) 0.001(2) 0.000(2)
C74 0.039(3) 0.035(3) 0.021(2) -0.0034(19) -0.001(2) 0.007(2)
C75 0.034(3) 0.041(3) 0.037(3) -0.019(2) 0.008(2) -0.001(3)
C76 0.026(3) 0.025(2) 0.024(2) -0.0024(18) 0.0012(19) 0.000(2)
C77 0.042(3) 0.037(3) 0.024(2) -0.004(2) 0.007(2) -0.015(2)
C78 0.043(3) 0.035(3) 0.030(3) 0.009(2) -0.009(2) -0.012(2)
C79 0.036(3) 0.025(3) 0.024(2) 0.0020(18) -0.003(2) -0.006(2)
N11 0.023(2) 0.022(2) 0.0295(19) 0.0030(16) 0.0008(16) -0.0013(17)
N12 0.018(2) 0.0170(17) 0.0249(17) -0.0022(14) -0.0013(15) 0.0013(14)
N21 0.021(2) 0.024(2) 0.031(2) 0.0018(16) -0.0025(17) 0.0029(16)
N22 0.023(2) 0.020(2) 0.0291(19) 0.0002(15) 0.0039(16) 0.0054(16)
N31 0.018(2) 0.0220(18) 0.0273(18) -0.0008(14) 0.0011(15) -0.0008(15)
N32 0.0157(19) 0.0199(18) 0.0250(17) -0.0003(14) 0.0018(15) 0.0019(16)
N41 0.024(2) 0.022(2) 0.0210(18) -0.0015(14) 0.0029(15) -0.0007(16)
N42 0.0151(19) 0.0211(19) 0.0251(18) 0.0016(15) 0.0005(14) 0.0019(15)
N51 0.023(2) 0.0188(19) 0.0273(19) 0.0019(15) -0.0035(16) 0.0005(16)
N52 0.015(2) 0.028(2) 0.0246(18) -0.0051(16) -0.0028(15) -0.0020(16)
N61 0.021(2) 0.0229(19) 0.0315(19) -0.0004(16) 0.0024(17) -0.0032(16)
N62 0.020(2) 0.024(2) 0.0227(17) 0.0037(14) 0.0003(15) -0.0035(16)
O71 0.064(3) 0.098(4) 0.043(2) 0.006(3) -0.013(2) 0.005(3)
O72 0.055(3) 0.063(3) 0.043(2) -0.002(2) 0.017(2) -0.014(2)
O73 0.066(3) 0.032(2) 0.045(2) -0.0085(17) 0.013(2) 0.005(2)
O74 0.071(3) 0.061(3) 0.0272(19) 0.0007(18) 0.0018(19) 0.012(2)
O75 0.050(3) 0.061(3) 0.082(3) -0.042(3) 0.006(2) -0.015(2)
O76 0.029(2) 0.0315(18) 0.0374(18) -0.0036(14) 0.0010(16) 0.0042(16)
O77 0.082(4) 0.051(3) 0.040(2) -0.0088(19) 0.023(2) -0.014(2)
O78 0.073(3) 0.038(2) 0.058(3) 0.020(2) -0.024(2) -0.007(2)
O79 0.044(2) 0.040(2) 0.0343(19) 0.0049(15) -0.0094(17) -0.0165(19)
C81 0.046(4) 0.047(3) 0.028(3) 0.006(2) 0.004(2) 0.004(3)
C82 0.085(6) 0.057(4) 0.043(3) 0.015(3) 0.007(3) 0.016(4)
N81 0.060(4) 0.049(3) 0.048(3) 0.013(2) -0.005(3) 0.004(3)
C83 0.094(7) 0.065(5) 0.075(5) -0.001(4) -0.033(5) -0.006(5)
C84 0.042(4) 0.116(7) 0.066(5) -0.018(5) -0.002(4) -0.008(4)
N82 0.217(13) 0.105(7) 0.097(6) 0.036(6) -0.059(7) -0.066(8)
C85 0.050(4) 0.038(3) 0.054(4) -0.002(3) 0.000(3) -0.001(3)
C86 0.096(7) 0.107(7) 0.056(4) -0.005(4) 0.019(5) -0.025(6)
N83 0.084(5) 0.044(3) 0.060(3) -0.005(3) 0.015(3) -0.011(3)
C87 0.096(7) 0.095(6) 0.039(3) 0.013(4) 0.000(4) -0.047(5)
C88 0.161(11) 0.075(6) 0.057(4) 0.010(4) 0.020(6) -0.029(6)
N84 0.133(8) 0.153(9) 0.061(4) 0.052(5) -0.025(5) -0.046(7)
C89 0.068(5) 0.067(5) 0.038(3) 0.007(3) 0.004(4) 0.006(4)
C90 0.080(6) 0.050(4) 0.045(3) 0.016(3) 0.010(3) 0.010(4)
N85 0.083(6) 0.118(7) 0.066(4) -0.006(4) 0.011(4) -0.003(5)
C91 0.097(7) 0.070(5) 0.059(4) 0.014(4) -0.037(5) -0.008(5)
C92 0.083(6) 0.051(4) 0.097(6) 0.009(4) -0.023(5) -0.001(4)
N86 0.143(9) 0.123(7) 0.088(5) 0.031(5) -0.027(6) 0.047(7)
C93 0.099(7) 0.055(4) 0.037(3) -0.020(3) -0.001(4) -0.001(4)
C94 0.082(6) 0.060(4) 0.052(4) -0.018(3) -0.012(4) 0.023(4)
N87 0.111(7) 0.113(7) 0.072(5) -0.045(5) 0.016(5) -0.025(5)

loop_
_atom_type_symbol
_atom_type_description
_atom_type_scat_dispersion_real
_atom_type_scat_dispersion_imag
_atom_type_scat_source
C C 0.0033 0.0016 'International Tables Vol C Tables 4.2.6.8 and 6.1.1.4'
H H 0.0000 0.0000 'International Tables Vol C Tables 4.2.6.8 and 6.1.1.4'
N N 0.0061 0.0033 'International Tables Vol C Tables 4.2.6.8 and 6.1.1.4'
O O 0.0106 0.0060 'International Tables Vol C Tables 4.2.6.8 and 6.1.1.4'
Br Br -0.2901 2.4595 'International Tables Vol C Tables 4.2.6.8 and 6.1.1.4'
Re Re -1.0185 7.2310 'International Tables Vol C Tables 4.2.6.8 and 6.1.1.4'

loop_
_geom_angle_atom_site_label_1
_geom_angle_atom_site_label_2
_geom_angle_atom_site_label_3
_geom_angle
C73 Re1 C71 90.3(2)
C73 Re1 C72 89.2(2)
C71 Re1 C72 88.7(2)
C73 Re1 N11 94.81(18)
C71 Re1 N11 174.9(2)
C72 Re1 N11 91.96(19)
C73 Re1 N21 96.60(19)
C71 Re1 N21 92.0(2)
C72 Re1 N21 174.2(2)
N11 Re1 N21 86.83(15)
C73 Re1 Br1 178.03(15)
C71 Re1 Br1 90.97(18)
C72 Re1 Br1 92.42(17)
N11 Re1 Br1 83.96(10)
N21 Re1 Br1 81.81(10)
C76 Re2 C75 89.1(2)
C76 Re2 C74 87.5(2)
C75 Re2 C74 88.6(2)
C76 Re2 N41 96.59(18)
C75 Re2 N41 174.2(2)
C74 Re2 N41 92.76(18)
C76 Re2 N31 98.14(17)
C75 Re2 N31 93.64(19)
C74 Re2 N31 173.99(19)
N41 Re2 N31 84.50(14)
C76 Re2 Br2 176.62(14)
C75 Re2 Br2 87.90(17)
C74 Re2 Br2 90.96(17)
N41 Re2 Br2 86.47(11)
N31 Re2 Br2 83.55(10)
C78 Re3 C79 88.4(2)
C78 Re3 C77 89.8(2)
C79 Re3 C77 87.5(2)
C78 Re3 N61 173.59(19)
C79 Re3 N61 97.78(18)
C77 Re3 N61 92.2(2)
C78 Re3 N51 92.8(2)
C79 Re3 N51 93.99(18)
C77 Re3 N51 177.0(2)
N61 Re3 N51 85.03(14)
C78 Re3 Br3 90.31(16)
C79 Re3 Br3 177.67(16)
C77 Re3 Br3 94.45(16)
N61 Re3 Br3 83.47(10)
N51 Re3 Br3 84.15(11)
N22 C1 N12 111.8(4)
N22 C1 C4 111.5(4)
N12 C1 C4 111.3(4)
N22 C1 H1 107.3
N12 C1 H1 107.3
C4 C1 H1 107.3
N32 C2 N42 112.1(3)
N32 C2 C6 113.8(3)
N42 C2 C6 112.9(4)
N32 C2 H2 105.7
N42 C2 H2 105.7
C6 C2 H2 105.7
N52 C3 N62 111.9(4)
N52 C3 C8 111.8(4)
N62 C3 C8 112.0(4)
N52 C3 H3 106.9
N62 C3 H3 106.9
C8 C3 H3 106.9
C5 C4 C9 120.2(4)
C5 C4 C1 121.0(4)
C9 C4 C1 118.8(4)
C4 C5 C6 120.1(4)
C4 C5 H5 119.9
C6 C5 H5 119.9
C5 C6 C7 120.0(4)
C5 C6 C2 123.7(4)
C7 C6 C2 116.2(4)
C6 C7 C8 120.2(4)
C6 C7 H7 119.9
C8 C7 H7 119.9
C9 C8 C7 119.5(4)
C9 C8 C3 120.9(4)
C7 C8 C3 119.4(4)
C4 C9 C8 120.0(4)
C4 C9 H9 120.0
C8 C9 H9 120.0
N12 C11 C12 107.6(4)
N12 C11 H11 126.2
C12 C11 H11 126.2
C11 C12 C13 105.3(5)
C11 C12 H12 127.4
C13 C12 H12 127.4
N11 C13 C12 111.4(5)
N11 C13 H13 124.3
C12 C13 H13 124.3
N22 C21 C22 107.6(5)
N22 C21 H21 126.2
C22 C21 H21 126.2
C21 C22 C23 105.5(5)
C21 C22 H22 127.3
C23 C22 H22 127.3
N21 C23 C22 110.9(4)
N21 C23 H23 124.6
C22 C23 H23 124.6
N32 C31 C32 108.3(4)
N32 C31 H31 125.9
C32 C31 H31 125.9
C31 C32 C33 104.7(4)
C31 C32 H32 127.6
C33 C32 H32 127.6
N31 C33 C32 111.3(4)
N31 C33 H33 124.4
C32 C33 H33 124.4
N42 C41 C42 107.5(4)
N42 C41 H41 126.2
C42 C41 H41 126.2
C41 C42 C43 105.3(4)
C41 C42 H42 127.4
C43 C42 H42 127.4
N41 C43 C42 111.3(4)
N41 C43 H43 124.4
C42 C43 H43 124.4
N52 C51 C52 107.6(4)
N52 C51 H51 126.2
C52 C51 H51 126.2
C51 C52 C53 105.4(4)
C51 C52 H52 127.3
C53 C52 H52 127.3
N51 C53 C52 111.2(5)
N51 C53 H53 124.4
C52 C53 H53 124.4
N62 C61 C62 106.3(5)
N62 C61 H61 126.8
C62 C61 H61 126.8
C61 C62 C63 106.5(5)
C61 C62 H62 126.8
C63 C62 H62 126.8
N61 C63 C62 111.6(5)
N61 C63 H63 124.2
C62 C63 H63 124.2
O71 C71 Re1 177.8(6)
O72 C72 Re1 179.5(6)
O73 C73 Re1 178.6(5)
O74 C74 Re2 179.3(6)
O75 C75 Re2 177.2(5)
O76 C76 Re2 174.7(4)
O77 C77 Re3 176.9(5)
O78 C78 Re3 176.9(5)
O79 C79 Re3 174.8(4)
C13 N11 N12 104.6(4)
C13 N11 Re1 129.4(3)
N12 N11 Re1 124.4(3)
C11 N12 N11 111.1(4)
C11 N12 C1 126.2(4)
N11 N12 C1 119.9(3)
C23 N21 N22 105.1(4)
C23 N21 Re1 128.8(3)
N22 N21 Re1 123.7(3)
C21 N22 N21 111.0(4)
C21 N22 C1 125.6(4)
N21 N22 C1 120.0(4)
C33 N31 N32 105.6(4)
C33 N31 Re2 128.4(3)
N32 N31 Re2 125.3(3)
C31 N32 N31 110.1(4)
C31 N32 C2 122.9(4)
N31 N32 C2 124.7(3)
C43 N41 N42 105.2(4)
C43 N41 Re2 127.4(3)
N42 N41 Re2 127.2(3)
C41 N42 N41 110.7(4)
C41 N42 C2 124.3(4)
N41 N42 C2 124.0(4)
C53 N51 N52 104.9(4)
C53 N51 Re3 129.2(3)
N52 N51 Re3 125.6(3)
C51 N52 N51 110.8(4)
C51 N52 C3 126.6(4)
N51 N52 C3 121.2(4)
C63 N61 N62 104.2(4)
C63 N61 Re3 129.2(3)
N62 N61 Re3 125.3(3)
C61 N62 N61 111.4(4)
C61 N62 C3 126.5(4)
N61 N62 C3 120.2(4)
N81 C81 C82 179.4(7)
C81 C82 H82A 109.5
C81 C82 H82B 109.5
H82A C82 H82B 109.5
C81 C82 H82C 109.5
H82A C82 H82C 109.5
H82B C82 H82C 109.5
N82 C83 C84 176.6(12)
C83 C84 H84A 109.5
C83 C84 H84B 109.5
H84A C84 H84B 109.5
C83 C84 H84C 109.5
H84A C84 H84C 109.5
H84B C84 H84C 109.5
N83 C85 C86 178.5(8)
C85 C86 H86A 109.5
C85 C86 H86B 109.5
H86A C86 H86B 109.5
C85 C86 H86C 109.5
H86A C86 H86C 109.5
H86B C86 H86C 109.5
N84 C87 C88 177.3(11)
C87 C88 H88A 109.5
C87 C88 H88B 109.5
H88A C88 H88B 109.5
C87 C88 H88C 109.5
H88A C88 H88C 109.5
H88B C88 H88C 109.5
N85 C89 C90 178.6(10)
C89 C90 H90A 109.5
C89 C90 H90B 109.5
H90A C90 H90B 109.5
C89 C90 H90C 109.5
H90A C90 H90C 109.5
H90B C90 H90C 109.5
N86 C91 C92 178.4(10)
C91 C92 H92A 109.5
C91 C92 H92B 109.5
H92A C92 H92B 109.5
C91 C92 H92C 109.5
H92A C92 H92C 109.5
H92B C92 H92C 109.5
N87 C93 C94 176.6(9)
C93 C94 H94A 109.5
C93 C94 H94B 109.5
H94A C94 H94B 109.5
C93 C94 H94C 109.5
H94A C94 H94C 109.5
H94B C94 H94C 109.5

loop_
_geom_bond_atom_site_label_1
_geom_bond_atom_site_label_2
_geom_bond_distance
Re1 C73 1.903(5)
Re1 C71 1.910(5)
Re1 C72 1.919(5)
Re1 N11 2.177(4)
Re1 N21 2.177(4)
Re1 Br1 2.6386(6)
Re2 C76 1.910(5)
Re2 C75 1.911(5)
Re2 C74 1.917(5)
Re2 N41 2.169(4)
Re2 N31 2.184(4)
Re2 Br2 2.6245(6)
Re3 C78 1.904(5)
Re3 C79 1.905(5)
Re3 C77 1.918(5)
Re3 N61 2.168(4)
Re3 N51 2.175(4)
Re3 Br3 2.6395(5)
C1 N22 1.444(6)
C1 N12 1.456(6)
C1 C4 1.532(6)
C1 H1 1.0000
C2 N32 1.451(6)
C2 N42 1.459(5)
C2 C6 1.515(6)
C2 H2 1.0000
C3 N52 1.443(6)
C3 N62 1.453(6)
C3 C8 1.516(6)
C3 H3 1.0000
C4 C5 1.379(6)
C4 C9 1.388(6)
C5 C6 1.381(6)
C5 H5 0.9500
C6 C7 1.386(6)
C7 C8 1.390(7)
C7 H7 0.9500
C8 C9 1.388(6)
C9 H9 0.9500
C11 N12 1.347(6)
C11 C12 1.368(8)
C11 H11 0.9500
C12 C13 1.397(7)
C12 H12 0.9500
C13 N11 1.332(7)
C13 H13 0.9500
C21 N22 1.355(6)
C21 C22 1.362(8)
C21 H21 0.9500
C22 C23 1.400(8)
C22 H22 0.9500
C23 N21 1.339(6)
C23 H23 0.9500
C31 N32 1.351(6)
C31 C32 1.358(7)
C31 H31 0.9500
C32 C33 1.399(7)
C32 H32 0.9500
C33 N31 1.321(6)
C33 H33 0.9500
C41 N42 1.356(6)
C41 C42 1.367(7)
C41 H41 0.9500
C42 C43 1.398(7)
C42 H42 0.9500
C43 N41 1.331(6)
C43 H43 0.9500
C51 N52 1.347(6)
C51 C52 1.359(8)
C51 H51 0.9500
C52 C53 1.386(7)
C52 H52 0.9500
C53 N51 1.331(6)
C53 H53 0.9500
C61 N62 1.364(6)
C61 C62 1.368(8)
C61 H61 0.9500
C62 C63 1.373(8)
C62 H62 0.9500
C63 N61 1.345(6)
C63 H63 0.9500
C71 O71 1.133(7)
C72 O72 1.146(6)
C73 O73 1.141(6)
C74 O74 1.136(6)
C75 O75 1.141(7)
C76 O76 1.153(6)
C77 O77 1.141(6)
C78 O78 1.157(6)
C79 O79 1.144(6)
N11 N12 1.376(5)
N21 N22 1.363(5)
N31 N32 1.363(5)
N41 N42 1.370(5)
N51 N52 1.364(5)
N61 N62 1.369(5)
C81 N81 1.132(7)
C81 C82 1.452(8)
C82 H82A 0.9800
C82 H82B 0.9800
C82 H82C 0.9800
C83 N82 1.140(12)
C83 C84 1.411(12)
C84 H84A 0.9800
C84 H84B 0.9800
C84 H84C 0.9800
C85 N83 1.122(8)
C85 C86 1.428(10)
C86 H86A 0.9800
C86 H86B 0.9800
C86 H86C 0.9800
C87 N84 1.114(10)
C87 C88 1.473(12)
C88 H88A 0.9800
C88 H88B 0.9800
C88 H88C 0.9800
C89 N85 1.147(11)
C89 C90 1.390(11)
C90 H90A 0.9800
C90 H90B 0.9800
C90 H90C 0.9800
C91 N86 1.132(12)
C91 C92 1.461(12)
C92 H92A 0.9800
C92 H92B 0.9800
C92 H92C 0.9800
C93 N87 1.149(11)
C93 C94 1.407(12)
C94 H94A 0.9800
C94 H94B 0.9800
C94 H94C 0.9800

loop_
_geom_torsion_atom_site_label_1
_geom_torsion_atom_site_label_2
_geom_torsion_atom_site_label_3
_geom_torsion_atom_site_label_4
_geom_torsion
N22 C1 C4 C5 150.2(4)
N12 C1 C4 C5 24.7(5)
N22 C1 C4 C9 -32.1(5)
N12 C1 C4 C9 -157.6(4)
C9 C4 C5 C6 -0.2(6)
C1 C4 C5 C6 177.4(4)
C4 C5 C6 C7 1.8(6)
C4 C5 C6 C2 177.9(4)
N32 C2 C6 C5 -18.3(6)
N42 C2 C6 C5 111.0(4)
N32 C2 C6 C7 157.9(4)
N42 C2 C6 C7 -72.7(5)
C5 C6 C7 C8 -1.5(6)
C2 C6 C7 C8 -177.9(4)
C6 C7 C8 C9 -0.4(6)
C6 C7 C8 C3 174.6(4)
N52 C3 C8 C9 -156.9(4)
N62 C3 C8 C9 -30.4(5)
N52 C3 C8 C7 28.2(5)
N62 C3 C8 C7 154.7(4)
C5 C4 C9 C8 -1.7(6)
C1 C4 C9 C8 -179.4(4)
C7 C8 C9 C4 2.0(6)
C3 C8 C9 C4 -172.9(4)
N12 C11 C12 C13 -0.5(5)
C11 C12 C13 N11 -0.1(6)
N22 C21 C22 C23 0.5(5)
C21 C22 C23 N21 0.0(6)
N32 C31 C32 C33 -1.1(6)
C31 C32 C33 N31 -0.4(6)
N42 C41 C42 C43 0.9(6)
C41 C42 C43 N41 0.7(6)
N52 C51 C52 C53 -0.4(6)
C51 C52 C53 N51 0.2(6)
N62 C61 C62 C63 -0.6(6)
C61 C62 C63 N61 1.9(6)
C12 C13 N11 N12 0.7(5)
C12 C13 N11 Re1 166.8(3)
C73 Re1 N11 C13 100.1(4)
C72 Re1 N11 C13 10.8(4)
N21 Re1 N11 C13 -163.5(4)
Br1 Re1 N11 C13 -81.4(4)
C73 Re1 N11 N12 -96.2(4)
C72 Re1 N11 N12 174.5(4)
N21 Re1 N11 N12 0.2(3)
Br1 Re1 N11 N12 82.3(3)
C12 C11 N12 N11 1.0(5)
C12 C11 N12 C1 161.9(4)
C13 N11 N12 C11 -1.0(5)
Re1 N11 N12 C11 -168.1(3)
C13 N11 N12 C1 -163.3(4)
Re1 N11 N12 C1 29.7(5)
N22 C1 N12 C11 136.3(4)
C4 C1 N12 C11 -98.3(5)
N22 C1 N12 N11 -64.3(5)
C4 C1 N12 N11 61.0(5)
C22 C23 N21 N22 -0.4(5)
C22 C23 N21 Re1 -163.0(3)
C73 Re1 N21 C23 -103.7(4)
C71 Re1 N21 C23 -13.2(5)
N11 Re1 N21 C23 161.8(4)
Br1 Re1 N21 C23 77.5(4)
C73 Re1 N21 N22 96.7(4)
C71 Re1 N21 N22 -172.8(4)
N11 Re1 N21 N22 2.2(3)
Br1 Re1 N21 N22 -82.1(3)
C22 C21 N22 N21 -0.8(5)
C22 C21 N22 C1 -159.8(4)
C23 N21 N22 C21 0.8(5)
Re1 N21 N22 C21 164.4(3)
C23 N21 N22 C1 161.1(4)
Re1 N21 N22 C1 -35.2(5)
N12 C1 N22 C21 -134.9(4)
C4 C1 N22 C21 99.8(5)
N12 C1 N22 N21 67.8(5)
C4 C1 N22 N21 -57.5(5)
C32 C33 N31 N32 1.8(6)
C32 C33 N31 Re2 172.1(3)
C76 Re2 N31 C33 104.3(4)
C75 Re2 N31 C33 14.7(5)
N41 Re2 N31 C33 -159.8(4)
Br2 Re2 N31 C33 -72.7(4)
C76 Re2 N31 N32 -87.2(4)
C75 Re2 N31 N32 -176.8(4)
N41 Re2 N31 N32 8.7(3)
Br2 Re2 N31 N32 95.7(3)
C32 C31 N32 N31 2.3(6)
C32 C31 N32 C2 165.8(4)
C33 N31 N32 C31 -2.5(5)
Re2 N31 N32 C31 -173.2(3)
C33 N31 N32 C2 -165.6(4)
Re2 N31 N32 C2 23.7(6)
N42 C2 N32 C31 143.5(4)
C6 C2 N32 C31 -86.8(5)
N42 C2 N32 N31 -55.5(5)
C6 C2 N32 N31 74.2(5)
C42 C43 N41 N42 -1.9(5)
C42 C43 N41 Re2 -177.0(3)
C76 Re2 N41 C43 -101.9(4)
C74 Re2 N41 C43 -14.1(4)
N31 Re2 N41 C43 160.6(4)
Br2 Re2 N41 C43 76.7(4)
C76 Re2 N41 N42 84.1(4)
C74 Re2 N41 N42 171.8(4)
N31 Re2 N41 N42 -13.5(4)
Br2 Re2 N41 N42 -97.4(3)
C42 C41 N42 N41 -2.1(5)
C42 C41 N42 C2 -171.4(4)
C43 N41 N42 C41 2.4(5)
Re2 N41 N42 C41 177.5(3)
C43 N41 N42 C2 171.8(4)
Re2 N41 N42 C2 -13.1(6)
N32 C2 N42 C41 -142.9(4)
C6 C2 N42 C41 87.0(5)
N32 C2 N42 N41 49.2(5)
C6 C2 N42 N41 -81.0(5)
C52 C53 N51 N52 0.1(6)
C52 C53 N51 Re3 174.1(3)
C78 Re3 N51 C53 14.6(5)
C79 Re3 N51 C53 103.2(4)
N61 Re3 N51 C53 -159.3(4)
Br3 Re3 N51 C53 -75.4(4)
C78 Re3 N51 N52 -172.6(4)
C79 Re3 N51 N52 -84.0(4)
N61 Re3 N51 N52 13.5(4)
Br3 Re3 N51 N52 97.4(3)
C52 C51 N52 N51 0.5(5)
C52 C51 N52 C3 167.3(4)
C53 N51 N52 C51 -0.4(5)
Re3 N51 N52 C51 -174.6(3)
C53 N51 N52 C3 -168.0(4)
Re3 N51 N52 C3 17.8(6)
N62 C3 N52 C51 134.9(4)
C8 C3 N52 C51 -98.6(5)
N62 C3 N52 N51 -59.7(5)
C8 C3 N52 N51 66.9(5)
C62 C63 N61 N62 -2.4(6)
C62 C63 N61 Re3 -169.6(4)
C79 Re3 N61 C63 -111.7(4)
C77 Re3 N61 C63 -23.9(4)
N51 Re3 N61 C63 155.0(4)
Br3 Re3 N61 C63 70.3(4)
C79 Re3 N61 N62 83.6(4)
C77 Re3 N61 N62 171.4(4)
N51 Re3 N61 N62 -9.7(3)
Br3 Re3 N61 N62 -94.4(3)
C62 C61 N62 N61 -0.9(6)
C62 C61 N62 C3 -164.7(4)
C63 N61 N62 C61 2.1(5)
Re3 N61 N62 C61 169.9(3)
C63 N61 N62 C3 167.0(4)
Re3 N61 N62 C3 -25.1(5)
N52 C3 N62 C61 -133.7(5)
C8 C3 N62 C61 99.9(5)
N52 C3 N62 N61 63.8(5)
C8 C3 N62 N61 -62.6(5)
